data_7225191
loop_
_publ_author_name
'Beldon, Patrick J.'
'Henke, Sebastian'
'Monserrat, Bartomeu'
'Tominaka, Satoshi'
'Stock, Norbert'
'Cheetham, Anthony K.'

_publ_section_title
;
 Transition metal coordination complexes of chrysazin
;
_journal_issue 27
_journal_name_full CrystEngComm
_journal_page_first 5121
_journal_paper_doi 10.1039/C5CE00792E
_journal_volume 18
_journal_year 2016
_chemical_formula_moiety 'C76 H64 N4 Ni6 O28, 4(C3 H7 N O)'
_chemical_formula_sum 'C88 H92 N8 Ni6 O32'
_chemical_formula_weight 2125.95
_chemical_name_systematic
'tetra(acetato)-tetra(chrysazinato)-tetra(N,N-dimethylformamide)-hexa-nickel(II) bis(N,N-dimethylformamide) solvate'
_space_group_crystal_system triclinic
_space_group_IT_number 2
_space_group_name_Hall '-P 1'
_space_group_name_H-M_alt 'P -1'
_symmetry_space_group_name_Hall '-P 1'
_symmetry_space_group_name_H-M 'P -1'
_atom_sites_solution_hydrogens geom
_audit_creation_date 2015-08-17
_audit_creation_method
;
Olex2 1.2
(compiled 2013.09.17 svn.r2790 for OlexSys, GUI svn.r4601)
;
_audit_update_record
;
2016-04-20 deposited with the CCDC.
2016-05-11 downloaded from the CCDC.
;
_cell_angle_alpha 95.504(3)
_cell_angle_beta 97.873(4)
_cell_angle_gamma 95.172(4)
_cell_formula_units_Z 1
_cell_length_a 9.7302(6)
_cell_length_b 13.4388(5)
_cell_length_c 17.0848(7)
_cell_measurement_reflns_used 5065
_cell_measurement_temperature 200.00(14)
_cell_measurement_theta_max 70.9260
_cell_measurement_theta_min 4.6070
_cell_volume 2190.67(18)
_computing_cell_refinement
;
CrysAlisPro, Agilent Technologies,
Version 1.171.37.31 (release 14-01-2014 CrysAlis171 .NET)
(compiled Jan 14 2014,18:38:05)
;
_computing_data_collection
;
CrysAlisPro, Agilent Technologies,
Version 1.171.37.31 (release 14-01-2014 CrysAlis171 .NET)
(compiled Jan 14 2014,18:38:05)
;
_computing_data_reduction
;
CrysAlisPro, Agilent Technologies,
Version 1.171.37.31 (release 14-01-2014 CrysAlis171 .NET)
(compiled Jan 14 2014,18:38:05)
;
_computing_molecular_graphics
;
O. V. Dolomanov, L. J. Bourhis, R. J. Gildea, J. A. K. Howard and H. Puschmann,
OLEX2: a complete structure solution, refinement and analysis program.
J. Appl. Cryst. (2009). 42, 339-341.
;
_computing_publication_material
;
O. V. Dolomanov, L. J. Bourhis, R. J. Gildea, J. A. K. Howard and H. Puschmann,
OLEX2: a complete structure solution, refinement and analysis program.
J. Appl. Cryst. (2009). 42, 339-341.
;
_computing_structure_refinement
;
SHELX, G.M. Sheldrick, Acta Cryst.
(2008). A64, 112-122
;
_diffrn_ambient_environment N~2~
_diffrn_ambient_temperature 200.00(14)
_diffrn_detector 'CCD plate'
_diffrn_detector_area_resol_mean 16.1183
_diffrn_detector_type Eos
_diffrn_measured_fraction_theta_full 0.8595
_diffrn_measured_fraction_theta_max 0.8311
_diffrn_measurement_device 'four-circle diffractometer'
_diffrn_measurement_device_type 'Xcalibur, Eos, Gemini ultra'
_diffrn_measurement_method '\w scans'
_diffrn_orient_matrix_UB_11 0.0645062000
_diffrn_orient_matrix_UB_12 0.0358257000
_diffrn_orient_matrix_UB_13 0.0866883000
_diffrn_orient_matrix_UB_21 0.0535171000
_diffrn_orient_matrix_UB_22 0.1016696000
_diffrn_orient_matrix_UB_23 -0.0253853000
_diffrn_orient_matrix_UB_31 -0.1371323000
_diffrn_orient_matrix_UB_32 0.0423122000
_diffrn_orient_matrix_UB_33 0.0151042000
_diffrn_radiation_monochromator mirror
_diffrn_radiation_probe x-ray
_diffrn_radiation_type 'Cu K\a'
_diffrn_radiation_wavelength 1.54184
_diffrn_reflns_av_R_equivalents 0.0294
_diffrn_reflns_av_unetI/netI 0.0411
_diffrn_reflns_Laue_measured_fraction_full 0.854
_diffrn_reflns_Laue_measured_fraction_max 0.831
_diffrn_reflns_limit_h_max 8
_diffrn_reflns_limit_h_min -11
_diffrn_reflns_limit_k_max 16
_diffrn_reflns_limit_k_min -16
_diffrn_reflns_limit_l_max 20
_diffrn_reflns_limit_l_min -20
_diffrn_reflns_number 12949
_diffrn_reflns_point_group_measured_fraction_full 0.854
_diffrn_reflns_point_group_measured_fraction_max 0.831
_diffrn_reflns_theta_full 67.684
_diffrn_reflns_theta_max 71.309
_diffrn_reflns_theta_min 3.322
_diffrn_source 'sealed X-ray tube'
_diffrn_source_type 'Enhance Ultra (Cu) X-ray Source'
_exptl_absorpt_coefficient_mu 2.175
_exptl_absorpt_correction_T_max 0.933
_exptl_absorpt_correction_T_min 0.691
_exptl_absorpt_correction_type analytical
_exptl_absorpt_process_details
;
CrysAlisPro, Agilent Technologies,
Version 1.171.37.31 (release 14-01-2014 CrysAlis171 .NET)
(compiled Jan 14 2014,18:38:05)
Analytical numeric absorption correction using a multifaceted crystal
            model based on expressions derived by R.C. Clark & J.S. Reid.
(Clark, R. C. & Reid, J. S. (1995). Acta Cryst. A51, 887-897)
Empirical absorption correction using spherical harmonics,
 implemented in SCALE3 ABSPACK scaling algorithm.
;
_exptl_crystal_density_diffrn 1.611
_exptl_crystal_F_000 1100
_exptl_crystal_size_max 0.2686
_exptl_crystal_size_mid 0.1263
_exptl_crystal_size_min 0.0446
_refine_diff_density_max 0.861
_refine_diff_density_min -0.541
_refine_diff_density_rms 0.097
_refine_ls_extinction_method none
_refine_ls_goodness_of_fit_ref 1.025
_refine_ls_hydrogen_treatment constr
_refine_ls_matrix_type full
_refine_ls_number_parameters 623
_refine_ls_number_reflns 7058
_refine_ls_number_restraints 2
_refine_ls_restrained_S_all 1.026
_refine_ls_R_factor_all 0.0719
_refine_ls_R_factor_gt 0.0598
_refine_ls_shift/su_max 0.000
_refine_ls_shift/su_mean 0.000
_refine_ls_structure_factor_coef Fsqd
_refine_ls_weighting_details 'w=1/[\s^2^(Fo^2^)+(0.1034P)^2^+3.2535P] where P=(Fo^2^+2Fc^2^)/3'
_refine_ls_weighting_scheme calc
_refine_ls_wR_factor_gt 0.1660
_refine_ls_wR_factor_ref 0.1810
_reflns_Friedel_coverage 0.000
_reflns_number_gt 5763
_reflns_number_total 7058
_reflns_threshold_expression 'I > 2\s(I)'
_cod_data_source_file c5ce00792e2.cif
_cod_data_source_block NiChrys-2
_cod_depositor_comments 'Adding full bibliography for 7225182--7225192.cif.'
_cod_original_cell_volume 2190.66(18)
_cod_database_code 7225191
_shelxl_version_number 2014/6
_chemical_oxdiff_formula 'Ni6 C88 H92 O32 N8'
_shelx_space_group_comment
;
The symmetry employed for this shelxl refinement is uniquely defined
by the following loop, which should always be used as a source of
symmetry information in preference to the above space-group names.
They are only intended as comments.
;
_reflns_odcompleteness_completeness 85.95
_reflns_odcompleteness_iscentric 1
_reflns_odcompleteness_theta 66.97
_olex2_refinement_description
;
1. Fixed Uiso
 At 1.2 times of:
  All C(H) groups, All C(H,H) groups
 At 1.5 times of:
  All C(H,H,H) groups
2. Restrained distances
 C42-O16 = C42-O17
 1.25 with sigma of 0.01
3. Others
 Fixed Sof: O16(0.5) O17(0.5) H42A(0.5) H42(0.5)
4.a Aromatic/amide H refined with riding coordinates:
 C2(H2), C3(H3), C4(H4), C12(H12), C13(H13), C14(H14), C16(H16), C17(H17),
 C18(H18), C26(H26), C27(H27), C28(H28), C33(H33), C36(H36), C39(H39),
 C42(H42A), C42(H42)
4.b Idealised Me refined as rotating group:
 C30(H30A,H30B,H30C), C32(H32A,H32B,H32C), C34(H34A,H34B,H34C), C35(H35A,H35B,
 H35C), C37(H37A,H37B,H37C), C38(H38A,H38B,H38C), C40(H40A,H40B,H40C), C41(H41A,
 H41B,H41C), C43(H43A,H43B,H43C), C44(H44A,H44B,H44C)
;

loop_
_space_group_symop_operation_xyz
'x, y, z'
'-x, -y, -z'

loop_
_atom_site_label
_atom_site_type_symbol
_atom_site_fract_x
_atom_site_fract_y
_atom_site_fract_z
_atom_site_U_iso_or_equiv
_atom_site_adp_type
_atom_site_occupancy
_atom_site_site_symmetry_order
_atom_site_calc_flag
_atom_site_refinement_flags_posn
_atom_site_refinement_flags_adp
_atom_site_refinement_flags_occupancy
_atom_site_disorder_assembly
_atom_site_disorder_group
Ni1 Ni 0.66510(7) -0.00616(4) 0.01944(4) 0.0285(2) Uani 1 1 d . . . . .
Ni2 Ni 0.54106(7) 0.13693(4) 0.12161(4) 0.0279(2) Uani 1 1 d . . . . .
Ni3 Ni 0.38721(7) 0.26560(5) 0.22572(4) 0.0319(2) Uani 1 1 d . . . . .
O1 O 0.7859(3) -0.1084(2) 0.04931(17) 0.0325(6) Uani 1 1 d . . . . .
O2 O 0.6339(3) 0.01324(18) 0.13521(15) 0.0288(6) Uani 1 1 d . . . . .
O3 O 0.5373(3) 0.1612(2) 0.23586(16) 0.0325(6) Uani 1 1 d . . . . .
O4 O 0.7285(6) -0.2037(3) 0.3791(3) 0.0904(17) Uani 1 1 d . . . . .
O5 O 0.5201(3) 0.10696(18) 0.00372(16) 0.0262(6) Uani 1 1 d . . . . .
O6 O 0.4450(3) 0.26047(19) 0.11238(16) 0.0300(6) Uani 1 1 d . . . . .
O7 O 0.2616(3) 0.3637(2) 0.18906(18) 0.0362(7) Uani 1 1 d . . . . .
O8 O 0.3695(4) 0.4889(2) -0.1272(2) 0.0542(9) Uani 1 1 d . . . . .
O9 O 0.8172(3) 0.1067(2) 0.03748(17) 0.0343(6) Uani 1 1 d . . . . .
O10 O 0.7340(3) 0.2133(2) 0.12536(18) 0.0349(6) Uani 1 1 d . . . . .
O11 O 0.3413(3) 0.05333(18) 0.09966(16) 0.0291(6) Uani 1 1 d . . . . .
O12 O 0.2415(3) 0.1468(2) 0.18699(18) 0.0361(7) Uani 1 1 d . . . . .
O13 O 0.5354(3) 0.3759(2) 0.27884(18) 0.0406(7) Uani 1 1 d . . . . .
O14 O 0.3011(3) 0.2714(2) 0.33059(18) 0.0408(7) Uani 1 1 d . . . . .
O15 O 0.9138(9) 0.4297(13) 0.5682(8) 0.290(9) Uani 1 1 d . . . . .
O16 O 0.8651(19) 0.2101(11) 0.5580(13) 0.194(8) Uani 0.5 1 d D . P A 1
O17 O 0.9796(15) 0.0728(13) 0.5314(10) 0.159(6) Uani 0.5 1 d D . P A 2
N1 N 0.7530(4) 0.4547(3) 0.2901(2) 0.0448(9) Uani 1 1 d . . . . .
N2 N 0.0950(5) 0.2697(3) 0.3803(2) 0.0520(10) Uani 1 1 d . . . . .
N3 N 0.6804(8) 0.4057(5) 0.5755(4) 0.098(2) Uani 1 1 d . . . . .
N4 N 0.8374(6) 0.0773(4) 0.6238(3) 0.0734(14) Uani 1 1 d . . . . .
C1 C 0.8114(4) -0.1435(3) 0.1169(3) 0.0335(9) Uani 1 1 d . . . . .
C2 C 0.9020(5) -0.2210(3) 0.1201(3) 0.0400(10) Uani 1 1 d . . . . .
H2 H 0.9401 -0.2408 0.0747 0.048 Uiso 1 1 calc R U . . .
C3 C 0.9357(5) -0.2678(3) 0.1868(3) 0.0451(11) Uani 1 1 d . . . . .
H3 H 0.9968 -0.3172 0.1864 0.054 Uiso 1 1 calc R U . . .
C4 C 0.8786(6) -0.2417(4) 0.2552(3) 0.0481(12) Uani 1 1 d . . . . .
H4 H 0.8990 -0.2749 0.3000 0.058 Uiso 1 1 calc R U . . .
C5 C 0.7919(5) -0.1667(3) 0.2563(3) 0.0418(10) Uani 1 1 d . . . . .
C6 C 0.7571(4) -0.1125(3) 0.1893(3) 0.0341(9) Uani 1 1 d . . . . .
C7 C 0.6740(4) -0.0295(3) 0.1969(3) 0.0318(9) Uani 1 1 d . . . . .
C8 C 0.6370(4) 0.0087(3) 0.2741(3) 0.0347(9) Uani 1 1 d . . . . .
C9 C 0.6669(6) -0.0485(4) 0.3399(3) 0.0472(12) Uani 1 1 d . . . . .
C10 C 0.7286(6) -0.1448(4) 0.3285(3) 0.0548(13) Uani 1 1 d . . . . .
C11 C 0.5736(4) 0.0998(3) 0.2892(3) 0.0338(9) Uani 1 1 d . . . . .
C12 C 0.5500(5) 0.1283(4) 0.3672(3) 0.0473(12) Uani 1 1 d . . . . .
H12 H 0.5095 0.1874 0.3773 0.057 Uiso 1 1 calc R U . . .
C13 C 0.5839(7) 0.0730(4) 0.4286(3) 0.0605(15) Uani 1 1 d . . . . .
H13 H 0.5694 0.0958 0.4797 0.073 Uiso 1 1 calc R U . . .
C14 C 0.6400(7) -0.0176(4) 0.4148(3) 0.0626(16) Uani 1 1 d . . . . .
H14 H 0.6592 -0.0571 0.4560 0.075 Uiso 1 1 calc R U . . .
C15 C 0.5269(4) 0.1867(3) -0.0402(2) 0.0288(8) Uani 1 1 d . . . . .
C16 C 0.5938(4) 0.1760(3) -0.1075(2) 0.0345(9) Uani 1 1 d . . . . .
H16 H 0.6409 0.1197 -0.1163 0.041 Uiso 1 1 calc R U . . .
C17 C 0.5922(5) 0.2458(3) -0.1607(3) 0.0405(10) Uani 1 1 d . . . . .
H17 H 0.6393 0.2372 -0.2043 0.049 Uiso 1 1 calc R U . . .
C18 C 0.5199(5) 0.3295(3) -0.1496(3) 0.0401(10) Uani 1 1 d . . . . .
H18 H 0.5139 0.3753 -0.1872 0.048 Uiso 1 1 calc R U . . .
C19 C 0.4574(4) 0.3440(3) -0.0823(3) 0.0339(9) Uani 1 1 d . . . . .
C20 C 0.4644(4) 0.2766(3) -0.0230(2) 0.0311(9) Uani 1 1 d . . . . .
C21 C 0.4094(4) 0.3058(3) 0.0519(2) 0.0288(8) Uani 1 1 d . . . . .
C22 C 0.3232(4) 0.3865(3) 0.0579(3) 0.0318(9) Uani 1 1 d . . . . .
C23 C 0.3033(5) 0.4478(3) -0.0060(3) 0.0362(9) Uani 1 1 d . . . . .
C24 C 0.3773(5) 0.4325(3) -0.0752(3) 0.0385(10) Uani 1 1 d . . . . .
C25 C 0.2558(4) 0.4090(3) 0.1270(3) 0.0327(9) Uani 1 1 d . . . . .
C26 C 0.1696(5) 0.4907(3) 0.1241(3) 0.0405(10) Uani 1 1 d . . . . .
H26 H 0.1229 0.5059 0.1670 0.049 Uiso 1 1 calc R U . . .
C27 C 0.1530(5) 0.5465(3) 0.0619(3) 0.0453(11) Uani 1 1 d . . . . .
H27 H 0.0955 0.5982 0.0630 0.054 Uiso 1 1 calc R U . . .
C28 C 0.2220(5) 0.5265(3) -0.0036(3) 0.0438(11) Uani 1 1 d . . . . .
H28 H 0.2130 0.5662 -0.0453 0.053 Uiso 1 1 calc R U . . .
C29 C 0.8257(4) 0.1862(3) 0.0842(3) 0.0323(9) Uani 1 1 d . . . . .
C30 C 0.9594(4) 0.2551(3) 0.0911(3) 0.0403(10) Uani 1 1 d . . . . .
H30A H 0.9938 0.2758 0.1462 0.060 Uiso 1 1 calc R U . . .
H30B H 0.9417 0.3132 0.0642 0.060 Uiso 1 1 calc R U . . .
H30C H 1.0277 0.2201 0.0674 0.060 Uiso 1 1 calc R U . . .
C31 C 0.2370(4) 0.0736(3) 0.1355(2) 0.0316(9) Uani 1 1 d . . . . .
C32 C 0.1046(5) 0.0057(3) 0.1147(3) 0.0442(11) Uani 1 1 d . . . . .
H32A H 0.0499 0.0127 0.1572 0.066 Uiso 1 1 calc R U . . .
H32B H 0.1256 -0.0627 0.1066 0.066 Uiso 1 1 calc R U . . .
H32C H 0.0530 0.0232 0.0669 0.066 Uiso 1 1 calc R U . . .
C33 C 0.6515(5) 0.3863(3) 0.2572(3) 0.0382(10) Uani 1 1 d . . . . .
H33 H 0.6681 0.3425 0.2148 0.046 Uiso 1 1 calc R U . . .
C34 C 0.8808(6) 0.4678(4) 0.2555(4) 0.0612(15) Uani 1 1 d . . . . .
H34A H 0.8816 0.5274 0.2286 0.092 Uiso 1 1 calc R U . . .
H34B H 0.8857 0.4105 0.2182 0.092 Uiso 1 1 calc R U . . .
H34C H 0.9596 0.4743 0.2968 0.092 Uiso 1 1 calc R U . . .
C35 C 0.7305(7) 0.5310(5) 0.3515(4) 0.091(2) Uani 1 1 d . . . . .
H35A H 0.8166 0.5517 0.3862 0.136 Uiso 1 1 calc R U . . .
H35B H 0.6622 0.5040 0.3815 0.136 Uiso 1 1 calc R U . . .
H35C H 0.6978 0.5878 0.3274 0.136 Uiso 1 1 calc R U . . .
C36 C 0.1714(5) 0.2619(3) 0.3222(3) 0.0416(11) Uani 1 1 d . . . . .
H36 H 0.1242 0.2481 0.2706 0.050 Uiso 1 1 calc R U . . .
C37 C -0.0558(6) 0.2521(6) 0.3652(4) 0.0740(18) Uani 1 1 d . . . . .
H37A H -0.0864 0.1969 0.3924 0.111 Uiso 1 1 calc R U . . .
H37B H -0.0859 0.2364 0.3091 0.111 Uiso 1 1 calc R U . . .
H37C H -0.0950 0.3113 0.3839 0.111 Uiso 1 1 calc R U . . .
C38 C 0.1611(8) 0.2947(8) 0.4616(4) 0.111(3) Uani 1 1 d . . . . .
H38A H 0.1612 0.2349 0.4882 0.166 Uiso 1 1 calc R U . . .
H38B H 0.1107 0.3424 0.4882 0.166 Uiso 1 1 calc R U . . .
H38C H 0.2554 0.3232 0.4624 0.166 Uiso 1 1 calc R U . . .
C39 C 0.7967(16) 0.3985(13) 0.5394(8) 0.185(7) Uani 1 1 d . . . . .
H39 H 0.7838 0.3665 0.4878 0.222 Uiso 1 1 calc R U . . .
C40 C 0.5489(12) 0.3612(11) 0.5311(7) 0.195(7) Uani 1 1 d . . . . .
H40A H 0.5048 0.3149 0.5618 0.293 Uiso 1 1 calc R U . . .
H40B H 0.5647 0.3261 0.4820 0.293 Uiso 1 1 calc R U . . .
H40C H 0.4897 0.4131 0.5200 0.293 Uiso 1 1 calc R U . . .
C41 C 0.6883(12) 0.4517(8) 0.6547(5) 0.136(4) Uani 1 1 d . . . . .
H41A H 0.7481 0.4172 0.6899 0.203 Uiso 1 1 calc R U . . .
H41B H 0.5967 0.4480 0.6698 0.203 Uiso 1 1 calc R U . . .
H41C H 0.7254 0.5208 0.6577 0.203 Uiso 1 1 calc R U . . .
C42 C 0.8983(10) 0.1219(7) 0.5687(5) 0.099(3) Uani 1 1 d D . . . .
H42A H 0.8817 0.1867 0.5581 0.119 Uiso 0.5 1 calc R U P A 2
H42 H 0.9604 0.0909 0.5402 0.119 Uiso 0.5 1 calc R U P A 1
C43 C 0.7517(10) 0.1283(8) 0.6718(6) 0.131(4) Uani 1 1 d . . . . .
H43A H 0.7464 0.1954 0.6575 0.197 Uiso 1 1 calc R U . . .
H43B H 0.7910 0.1311 0.7267 0.197 Uiso 1 1 calc R U . . .
H43C H 0.6598 0.0929 0.6635 0.197 Uiso 1 1 calc R U . . .
C44 C 0.8708(12) -0.0222(6) 0.6371(6) 0.132(4) Uani 1 1 d . . . . .
H44A H 0.9192 -0.0483 0.5956 0.197 Uiso 1 1 calc R U . . .
H44B H 0.7863 -0.0651 0.6372 0.197 Uiso 1 1 calc R U . . .
H44C H 0.9291 -0.0199 0.6875 0.197 Uiso 1 1 calc R U . . .

loop_
_atom_site_aniso_label
_atom_site_aniso_U_11
_atom_site_aniso_U_22
_atom_site_aniso_U_33
_atom_site_aniso_U_23
_atom_site_aniso_U_13
_atom_site_aniso_U_12
Ni1 0.0259(4) 0.0223(3) 0.0381(4) 0.0033(3) 0.0073(3) 0.0032(2)
Ni2 0.0258(4) 0.0228(3) 0.0368(4) 0.0043(3) 0.0082(3) 0.0050(3)
Ni3 0.0311(4) 0.0261(4) 0.0396(4) 0.0021(3) 0.0091(3) 0.0050(3)
O1 0.0272(15) 0.0282(14) 0.0443(17) 0.0045(12) 0.0105(12) 0.0066(11)
O2 0.0326(16) 0.0244(13) 0.0312(15) 0.0054(11) 0.0055(11) 0.0093(11)
O3 0.0360(17) 0.0283(14) 0.0347(15) 0.0046(11) 0.0057(12) 0.0095(11)
O4 0.154(5) 0.073(3) 0.070(3) 0.042(2) 0.052(3) 0.067(3)
O5 0.0210(14) 0.0203(12) 0.0378(15) 0.0064(10) 0.0052(11) 0.0005(9)
O6 0.0311(16) 0.0270(13) 0.0347(15) 0.0058(11) 0.0092(12) 0.0087(11)
O7 0.0328(17) 0.0330(15) 0.0468(18) 0.0061(13) 0.0136(13) 0.0112(12)
O8 0.067(2) 0.0436(19) 0.063(2) 0.0253(17) 0.0235(18) 0.0233(17)
O9 0.0279(16) 0.0264(14) 0.0479(17) -0.0002(12) 0.0084(12) -0.0002(11)
O10 0.0259(16) 0.0298(14) 0.0491(17) 0.0005(12) 0.0099(13) 0.0020(11)
O11 0.0247(15) 0.0238(13) 0.0395(15) 0.0038(11) 0.0078(12) 0.0016(10)
O12 0.0283(16) 0.0316(15) 0.0489(17) -0.0029(13) 0.0135(13) 0.0017(11)
O13 0.0339(18) 0.0341(16) 0.0517(19) -0.0036(13) 0.0083(14) -0.0016(12)
O14 0.039(2) 0.0423(17) 0.0442(18) 0.0062(13) 0.0137(14) 0.0105(13)
O15 0.073(6) 0.51(2) 0.258(13) -0.116(13) 0.001(7) 0.062(9)
O16 0.164(17) 0.146(15) 0.28(2) 0.057(15) 0.040(15) 0.012(13)
O17 0.143(13) 0.173(15) 0.156(13) -0.044(11) 0.046(10) 0.021(11)
N1 0.039(2) 0.039(2) 0.054(2) -0.0023(17) 0.0106(18) -0.0019(16)
N2 0.047(3) 0.066(3) 0.049(2) 0.010(2) 0.0180(19) 0.015(2)
N3 0.097(5) 0.097(5) 0.098(5) -0.019(4) 0.011(4) 0.030(4)
N4 0.089(4) 0.067(3) 0.066(3) 0.007(3) 0.022(3) 0.001(3)
C1 0.031(2) 0.0252(19) 0.043(2) 0.0035(17) 0.0018(18) 0.0014(16)
C2 0.036(3) 0.033(2) 0.054(3) 0.0055(19) 0.012(2) 0.0111(18)
C3 0.042(3) 0.038(2) 0.058(3) 0.010(2) 0.007(2) 0.017(2)
C4 0.058(3) 0.042(3) 0.049(3) 0.015(2) 0.006(2) 0.018(2)
C5 0.047(3) 0.033(2) 0.047(3) 0.0074(19) 0.007(2) 0.0103(19)
C6 0.032(2) 0.0259(19) 0.046(2) 0.0082(17) 0.0054(18) 0.0048(16)
C7 0.028(2) 0.0247(19) 0.042(2) 0.0049(17) 0.0054(17) -0.0003(15)
C8 0.033(2) 0.035(2) 0.037(2) 0.0082(18) 0.0059(18) 0.0081(17)
C9 0.059(3) 0.045(3) 0.043(3) 0.014(2) 0.011(2) 0.017(2)
C10 0.073(4) 0.049(3) 0.051(3) 0.020(2) 0.017(3) 0.025(3)
C11 0.032(2) 0.032(2) 0.038(2) 0.0063(17) 0.0041(17) 0.0039(16)
C12 0.059(3) 0.046(3) 0.041(3) 0.005(2) 0.012(2) 0.020(2)
C13 0.083(4) 0.067(3) 0.040(3) 0.010(2) 0.018(3) 0.036(3)
C14 0.088(5) 0.066(3) 0.045(3) 0.020(3) 0.018(3) 0.038(3)
C15 0.023(2) 0.0266(19) 0.038(2) 0.0069(16) 0.0045(16) 0.0036(14)
C16 0.036(2) 0.029(2) 0.041(2) 0.0044(17) 0.0133(18) 0.0072(17)
C17 0.042(3) 0.035(2) 0.049(3) 0.0096(19) 0.020(2) 0.0046(19)
C18 0.048(3) 0.031(2) 0.045(3) 0.0134(18) 0.013(2) 0.0070(18)
C19 0.034(2) 0.0238(19) 0.046(2) 0.0070(17) 0.0084(18) 0.0031(16)
C20 0.028(2) 0.0236(19) 0.042(2) 0.0074(16) 0.0072(17) -0.0008(15)
C21 0.027(2) 0.0229(18) 0.037(2) 0.0053(16) 0.0055(16) -0.0016(15)
C22 0.030(2) 0.0225(18) 0.042(2) 0.0055(16) 0.0043(17) 0.0021(15)
C23 0.038(2) 0.0245(19) 0.046(3) 0.0048(17) 0.0048(19) 0.0038(16)
C24 0.040(3) 0.029(2) 0.049(3) 0.0117(19) 0.009(2) 0.0060(17)
C25 0.029(2) 0.0249(19) 0.044(2) 0.0008(17) 0.0065(17) 0.0026(15)
C26 0.037(3) 0.030(2) 0.057(3) 0.0039(19) 0.013(2) 0.0094(18)
C27 0.046(3) 0.032(2) 0.061(3) 0.008(2) 0.010(2) 0.0172(19)
C28 0.046(3) 0.033(2) 0.055(3) 0.013(2) 0.008(2) 0.0116(19)
C29 0.028(2) 0.0260(19) 0.043(2) 0.0084(17) 0.0044(18) 0.0031(15)
C30 0.031(2) 0.031(2) 0.059(3) 0.0033(19) 0.009(2) 0.0010(17)
C31 0.031(2) 0.0241(19) 0.042(2) 0.0062(17) 0.0110(18) 0.0053(15)
C32 0.031(3) 0.037(2) 0.064(3) -0.005(2) 0.015(2) -0.0004(18)
C33 0.040(3) 0.031(2) 0.045(3) 0.0043(18) 0.013(2) 0.0049(18)
C34 0.044(3) 0.057(3) 0.083(4) 0.006(3) 0.020(3) -0.006(2)
C35 0.071(4) 0.080(5) 0.110(5) -0.049(4) 0.039(4) -0.024(3)
C36 0.041(3) 0.041(2) 0.047(3) 0.007(2) 0.015(2) 0.0122(19)
C37 0.048(4) 0.107(5) 0.078(4) 0.024(4) 0.029(3) 0.022(3)
C38 0.086(6) 0.203(10) 0.043(4) 0.001(5) 0.018(3) 0.014(6)
C39 0.129(11) 0.281(19) 0.157(12) -0.014(11) 0.036(10) 0.106(12)
C40 0.111(9) 0.264(17) 0.172(12) -0.088(11) -0.002(8) -0.037(10)
C41 0.152(10) 0.154(9) 0.103(7) -0.029(6) 0.021(6) 0.065(8)
C42 0.120(7) 0.084(6) 0.094(6) 0.007(5) 0.035(5) -0.006(5)
C43 0.104(7) 0.177(10) 0.111(7) -0.031(7) 0.041(6) 0.014(7)
C44 0.200(11) 0.078(6) 0.131(8) 0.032(5) 0.048(8) 0.038(6)

loop_
_atom_type_symbol
_atom_type_description
_atom_type_scat_dispersion_real
_atom_type_scat_dispersion_imag
_atom_type_scat_source
C C 0.0181 0.0091 'International Tables Vol C Tables 4.2.6.8 and 6.1.1.4'
H H 0.0000 0.0000 'International Tables Vol C Tables 4.2.6.8 and 6.1.1.4'
N N 0.0311 0.0180 'International Tables Vol C Tables 4.2.6.8 and 6.1.1.4'
O O 0.0492 0.0322 'International Tables Vol C Tables 4.2.6.8 and 6.1.1.4'
Ni Ni -3.0029 0.5091 'International Tables Vol C Tables 4.2.6.8 and 6.1.1.4'

loop_
_exptl_crystal_face_index_h
_exptl_crystal_face_index_k
_exptl_crystal_face_index_l
_exptl_crystal_face_perp_dist
_exptl_oxdiff_crystal_face_indexfrac_h
_exptl_oxdiff_crystal_face_indexfrac_k
_exptl_oxdiff_crystal_face_indexfrac_l
_exptl_oxdiff_crystal_face_x
_exptl_oxdiff_crystal_face_y
_exptl_oxdiff_crystal_face_z
0 9 -3 0.0498 -0.0053 8.9967 -2.9690 0.0646 0.9898 0.3365
0 0 11 0.0445 -0.0009 0.0054 10.9964 0.9534 -0.2786 0.1664
0 -9 3 0.0766 0.0053 -8.9967 2.9690 -0.0646 -0.9898 -0.3365
6 0 -4 0.1114 5.9931 -0.0152 -4.0050 0.0389 0.4209 -0.8830
0 -1 -11 0.0068 0.0015 -1.0052 -10.9998 -0.9895 0.1771 -0.2089
1 4 8 0.0232 0.9957 4.0009 8.0097 0.9019 0.2567 0.1537
3 -7 4 0.1276 3.0003 -7.0032 3.9722 0.2870 -0.6523 -0.6478
-6 -1 -3 0.1090 -5.9919 -0.9881 -2.9960 -0.6816 -0.3451 0.7346
-1 -2 11 0.0434 -0.9985 -1.9920 10.9908 0.8170 -0.5350 0.2186
-1 1 11 0.0405 -1.0003 1.0074 11.0008 0.9252 -0.2304 0.3460

loop_
_geom_angle_atom_site_label_1
_geom_angle_atom_site_label_2
_geom_angle_atom_site_label_3
_geom_angle
_geom_angle_site_symmetry_1
_geom_angle_site_symmetry_3
O1 Ni1 Ni2 129.01(9) . .
O1 Ni1 O2 87.40(11) . .
O1 Ni1 O5 94.64(11) . 2_655
O1 Ni1 O5 171.28(11) . .
O1 Ni1 O9 95.21(12) . .
O1 Ni1 O11 91.22(11) . 2_655
O2 Ni1 Ni2 42.52(7) . .
O2 Ni1 O5 84.08(10) . .
O2 Ni1 O5 87.94(11) . 2_655
O2 Ni1 O11 166.25(11) . 2_655
O5 Ni1 Ni2 92.68(7) 2_655 .
O5 Ni1 Ni2 42.99(7) . .
O5 Ni1 O5 83.23(10) 2_655 .
O9 Ni1 Ni2 80.47(8) . .
O9 Ni1 O2 91.71(11) . .
O9 Ni1 O5 170.12(11) . 2_655
O9 Ni1 O5 86.91(10) . .
O9 Ni1 O11 102.05(11) . 2_655
O11 Ni1 Ni2 139.59(8) 2_655 .
O11 Ni1 O5 96.61(10) 2_655 .
O11 Ni1 O5 78.52(10) 2_655 2_655
O2 Ni2 Ni1 44.07(8) . .
O2 Ni2 O5 90.54(11) . .
O2 Ni2 O6 177.56(11) . .
O2 Ni2 O10 88.28(11) . .
O2 Ni2 O11 91.39(11) . .
O3 Ni2 Ni1 134.94(8) . .
O3 Ni2 O2 91.32(11) . .
O3 Ni2 O5 173.03(11) . .
O3 Ni2 O6 86.41(11) . .
O3 Ni2 O10 95.11(12) . .
O3 Ni2 O11 93.23(11) . .
O5 Ni2 Ni1 48.07(7) . .
O5 Ni2 O10 91.66(11) . .
O5 Ni2 O11 80.01(10) . .
O6 Ni2 Ni1 138.29(8) . .
O6 Ni2 O5 91.61(11) . .
O6 Ni2 O10 92.82(11) . .
O6 Ni2 O11 87.84(11) . .
O10 Ni2 Ni1 80.24(8) . .
O10 Ni2 O11 171.66(11) . .
O11 Ni2 Ni1 93.75(7) . .
O6 Ni3 O3 79.85(11) . .
O7 Ni3 O3 165.30(12) . .
O7 Ni3 O6 85.46(11) . .
O7 Ni3 O12 93.00(12) . .
O7 Ni3 O13 91.93(13) . .
O7 Ni3 O14 88.32(12) . .
O12 Ni3 O3 87.47(11) . .
O12 Ni3 O6 89.46(11) . .
O12 Ni3 O14 85.68(12) . .
O13 Ni3 O3 89.32(12) . .
O13 Ni3 O6 97.08(12) . .
O13 Ni3 O12 172.10(13) . .
O13 Ni3 O14 88.30(13) . .
O14 Ni3 O3 106.36(12) . .
O14 Ni3 O6 171.90(12) . .
C1 O1 Ni1 129.0(3) . .
Ni2 O2 Ni1 93.41(11) . .
C7 O2 Ni1 134.0(2) . .
C7 O2 Ni2 132.0(2) . .
Ni2 O3 Ni3 94.88(12) . .
C11 O3 Ni2 126.1(2) . .
C11 O3 Ni3 133.6(3) . .
Ni1 O5 Ni1 96.77(10) 2_655 .
Ni2 O5 Ni1 101.37(11) . 2_655
Ni2 O5 Ni1 88.95(10) . .
C15 O5 Ni1 128.7(2) . .
C15 O5 Ni1 117.3(2) . 2_655
C15 O5 Ni2 117.6(2) . .
Ni2 O6 Ni3 94.89(11) . .
C21 O6 Ni2 130.3(2) . .
C21 O6 Ni3 133.4(2) . .
C25 O7 Ni3 129.8(3) . .
C29 O9 Ni1 127.4(3) . .
C29 O10 Ni2 124.8(3) . .
Ni1 O11 Ni2 99.08(11) 2_655 .
C31 O11 Ni1 126.9(3) . 2_655
C31 O11 Ni2 124.9(2) . .
C31 O12 Ni3 132.4(3) . .
C33 O13 Ni3 121.4(3) . .
C36 O14 Ni3 115.4(3) . .
C33 N1 C34 120.5(4) . .
C33 N1 C35 120.7(4) . .
C35 N1 C34 117.7(4) . .
C36 N2 C37 121.7(5) . .
C36 N2 C38 120.2(5) . .
C38 N2 C37 118.1(5) . .
C39 N3 C40 117.4(10) . .
C39 N3 C41 121.7(10) . .
C41 N3 C40 120.8(9) . .
C42 N4 C43 121.9(8) . .
C42 N4 C44 117.3(7) . .
C43 N4 C44 120.6(7) . .
O1 C1 C2 116.1(4) . .
O1 C1 C6 126.8(4) . .
C2 C1 C6 117.1(4) . .
C3 C2 C1 123.0(4) . .
C2 C3 C4 120.1(4) . .
C5 C4 C3 119.7(4) . .
C4 C5 C6 122.7(4) . .
C4 C5 C10 117.8(4) . .
C6 C5 C10 119.4(4) . .
C5 C6 C1 117.3(4) . .
C5 C6 C7 119.5(4) . .
C7 C6 C1 123.2(4) . .
O2 C7 C6 119.1(4) . .
O2 C7 C8 119.2(4) . .
C6 C7 C8 121.6(4) . .
C9 C8 C7 118.0(4) . .
C9 C8 C11 116.9(4) . .
C11 C8 C7 125.1(4) . .
C8 C9 C10 120.1(4) . .
C14 C9 C8 122.3(4) . .
C14 C9 C10 117.6(4) . .
O4 C10 C5 121.2(4) . .
O4 C10 C9 120.4(5) . .
C5 C10 C9 118.4(4) . .
O3 C11 C8 125.4(4) . .
O3 C11 C12 116.4(4) . .
C12 C11 C8 118.2(4) . .
C13 C12 C11 122.9(4) . .
C12 C13 C14 119.9(5) . .
C9 C14 C13 119.6(5) . .
O5 C15 C16 117.2(3) . .
O5 C15 C20 123.6(3) . .
C16 C15 C20 119.1(4) . .
C17 C16 C15 122.1(4) . .
C16 C17 C18 119.9(4) . .
C19 C18 C17 119.4(4) . .
C18 C19 C20 122.4(4) . .
C18 C19 C24 116.9(4) . .
C20 C19 C24 120.7(4) . .
C15 C20 C21 125.3(4) . .
C19 C20 C15 116.6(4) . .
C19 C20 C21 118.1(3) . .
O6 C21 C20 118.7(3) . .
O6 C21 C22 120.1(4) . .
C22 C21 C20 121.2(4) . .
C21 C22 C25 122.2(4) . .
C23 C22 C21 119.4(4) . .
C23 C22 C25 118.4(4) . .
C22 C23 C24 120.5(4) . .
C28 C23 C22 122.0(4) . .
C28 C23 C24 117.3(4) . .
O8 C24 C19 120.2(4) . .
O8 C24 C23 121.2(4) . .
C23 C24 C19 118.5(4) . .
O7 C25 C22 127.4(4) . .
O7 C25 C26 116.4(4) . .
C26 C25 C22 116.2(4) . .
C27 C26 C25 123.4(4) . .
C26 C27 C28 120.2(4) . .
C23 C28 C27 119.7(4) . .
O9 C29 O10 126.5(4) . .
O9 C29 C30 115.9(4) . .
O10 C29 C30 117.5(4) . .
O11 C31 C32 118.2(3) . .
O12 C31 O11 123.4(4) . .
O12 C31 C32 118.3(4) . .
O13 C33 N1 124.5(4) . .
O14 C36 N2 125.6(5) . .
O15 C39 N3 126.0(14) . .
O16 C42 N4 115.5(12) . .
O17 C42 N4 117.9(12) . .

loop_
_geom_bond_atom_site_label_1
_geom_bond_atom_site_label_2
_geom_bond_distance
_geom_bond_site_symmetry_2
Ni1 Ni2 2.9245(9) .
Ni1 O1 1.947(3) .
Ni1 O2 2.038(3) .
Ni1 O5 2.122(2) 2_655
Ni1 O5 2.176(3) .
Ni1 O9 1.991(3) .
Ni1 O11 2.063(3) 2_655
Ni2 O2 1.980(3) .
Ni2 O3 1.954(3) .
Ni2 O5 1.994(3) .
Ni2 O6 1.986(3) .
Ni2 O10 2.047(3) .
Ni2 O11 2.123(3) .
Ni3 O3 2.117(3) .
Ni3 O6 2.086(3) .
Ni3 O7 1.965(3) .
Ni3 O12 2.032(3) .
Ni3 O13 2.025(3) .
Ni3 O14 2.077(3) .
O1 C1 1.291(5) .
O2 C7 1.279(5) .
O3 C11 1.320(5) .
O4 C10 1.226(6) .
O5 Ni1 2.122(2) 2_655
O5 C15 1.368(4) .
O6 C21 1.272(5) .
O7 C25 1.270(5) .
O8 C24 1.222(5) .
O9 C29 1.260(5) .
O10 C29 1.267(5) .
O11 Ni1 2.063(3) 2_655
O11 C31 1.291(5) .
O12 C31 1.249(5) .
O13 C33 1.236(5) .
O14 C36 1.244(6) .
O15 C39 1.198(16) .
O16 C42 1.280(9) .
O17 C42 1.272(9) .
N1 C33 1.312(6) .
N1 C34 1.452(6) .
N1 C35 1.447(7) .
N2 C36 1.321(6) .
N2 C37 1.448(7) .
N2 C38 1.443(8) .
N3 C39 1.366(13) .
N3 C40 1.441(11) .
N3 C41 1.422(10) .
N4 C42 1.338(9) .
N4 C43 1.421(9) .
N4 C44 1.437(9) .
C1 C2 1.425(6) .
C1 C6 1.450(6) .
C2 C3 1.369(7) .
C3 C4 1.390(7) .
C4 C5 1.372(6) .
C5 C6 1.431(6) .
C5 C10 1.470(7) .
C6 C7 1.442(5) .
C7 C8 1.472(6) .
C8 C9 1.435(6) .
C8 C11 1.437(6) .
C9 C10 1.483(6) .
C9 C14 1.373(7) .
C11 C12 1.405(6) .
C12 C13 1.365(7) .
C13 C14 1.392(7) .
C15 C16 1.400(5) .
C15 C20 1.424(5) .
C16 C17 1.366(6) .
C17 C18 1.391(6) .
C18 C19 1.378(6) .
C19 C20 1.422(6) .
C19 C24 1.483(5) .
C20 C21 1.487(5) .
C21 C22 1.434(5) .
C22 C23 1.432(6) .
C22 C25 1.447(6) .
C23 C24 1.473(6) .
C23 C28 1.378(6) .
C25 C26 1.440(6) .
C26 C27 1.358(7) .
C27 C28 1.399(7) .
C29 C30 1.512(5) .
C31 C32 1.489(6) .
